data_4509234
loop_
_publ_author_name
'Guzei, Ilia A.'
'Mitra, Amitabha'
'Spencer, Lara C.'

_publ_section_title
;
 Concomitant Twinning and Polymorphism of Ti(C5H4tBu)2Cl2
;
_journal_issue 5
_journal_name_full 'Crystal Growth &amp; Design'
_journal_page_first 2287
_journal_paper_doi 10.1021/cg8010772
_journal_volume 9
_journal_year 2009
_chemical_absolute_configuration ad
_chemical_formula_moiety 'C18 H26 Cl2 Ti'
_chemical_formula_sum 'C18 H26 Cl2 Ti'
_chemical_formula_weight 361.19
_chemical_name_systematic
; 
 ? 
;
_space_group_IT_number 19
_symmetry_cell_setting orthorhombic
_symmetry_Int_Tables_number 19
_symmetry_space_group_name_Hall 'P 2ac 2ab'
_symmetry_space_group_name_H-M 'P 21 21 21'
_atom_sites_solution_hydrogens geom
_atom_sites_solution_primary direct
_atom_sites_solution_secondary difmap
_cell_angle_alpha 90.00
_cell_angle_beta 90.00
_cell_angle_gamma 90.00
_cell_formula_units_Z 4
_cell_length_a 10.71730(10)
_cell_length_b 12.8649(2)
_cell_length_c 13.1891(2)
_cell_measurement_reflns_used 3143
_cell_measurement_temperature 296(2)
_cell_measurement_theta_max 68.24
_cell_measurement_theta_min 4.80
_cell_volume 1818.47(4)
_computing_cell_refinement 'SAINT Ver. 7.24A (Bruker-AXS, 2007)'
_computing_data_collection 'APEX2 Ver. 2.1-4 (Bruker-AXS, 2007)'
_computing_data_reduction 'SAINT Ver. 7.24A'
_computing_molecular_graphics SHELXTL
_computing_publication_material SHELXTL
_computing_structure_refinement SHELXTL
_computing_structure_solution 'SHELXTL (Sheldrick, 2008)'
_diffrn_ambient_temperature 296(2)
_diffrn_measured_fraction_theta_full 0.979
_diffrn_measured_fraction_theta_max 0.979
_diffrn_measurement_device_type 'Bruker SMART APEX2 area detector'
_diffrn_measurement_method '0.50\% \w and 0.5 \% \f scans'
_diffrn_radiation_monochromator graphite
_diffrn_radiation_source 'fine-focus sealed tube'
_diffrn_radiation_type Cu-K\a
_diffrn_radiation_wavelength 1.54178
_diffrn_reflns_av_R_equivalents 0.0436
_diffrn_reflns_av_sigmaI/netI 0.0352
_diffrn_reflns_limit_h_max 12
_diffrn_reflns_limit_h_min -12
_diffrn_reflns_limit_k_max 15
_diffrn_reflns_limit_k_min -14
_diffrn_reflns_limit_l_max 15
_diffrn_reflns_limit_l_min -14
_diffrn_reflns_number 15490
_diffrn_reflns_theta_full 68.24
_diffrn_reflns_theta_max 68.24
_diffrn_reflns_theta_min 4.80
_exptl_absorpt_coefficient_mu 6.602
_exptl_absorpt_correction_T_max 0.1680
_exptl_absorpt_correction_T_min 0.1512
_exptl_absorpt_correction_type multi-scan
_exptl_absorpt_process_details
;
SADABS  (Bruker-AXS, 2007)
;
_exptl_crystal_colour red
_exptl_crystal_density_diffrn 1.319
_exptl_crystal_density_method 'not measured'
_exptl_crystal_description needle
_exptl_crystal_F_000 760
_exptl_crystal_size_max 0.46
_exptl_crystal_size_mid 0.44
_exptl_crystal_size_min 0.42
_refine_diff_density_max 0.153
_refine_diff_density_min -0.191
_refine_diff_density_rms 0.040
_refine_ls_abs_structure_details 'Flack H D (1983), Acta Cryst. A39, 876-881'
_refine_ls_abs_structure_Flack -0.003(8)
_refine_ls_extinction_method none
_refine_ls_goodness_of_fit_ref 1.020
_refine_ls_hydrogen_treatment constr
_refine_ls_matrix_type full
_refine_ls_number_parameters 197
_refine_ls_number_reflns 3217
_refine_ls_number_restraints 0
_refine_ls_restrained_S_all 1.020
_refine_ls_R_factor_all 0.0465
_refine_ls_R_factor_gt 0.0308
_refine_ls_shift/su_max 0.001
_refine_ls_shift/su_mean 0.000
_refine_ls_structure_factor_coef Fsqd
_refine_ls_weighting_details 'calc w=1/[\s^2^(Fo^2^)+(0.0415P)^2^+0.0245P] where P=(Fo^2^+2Fc^2^)/3'
_refine_ls_weighting_scheme calc
_refine_ls_wR_factor_gt 0.0772
_refine_ls_wR_factor_ref 0.0855
_reflns_number_gt 2440
_reflns_number_total 3217
_reflns_threshold_expression I>2\s(I)
_cod_data_source_file cg8010772sup1.cif
_cod_data_source_block phasetrans2_rt_p212121
_cod_depositor_comments
;
The following automatic conversions were performed:

'_symmetry_cell_setting' value 'Orthorhombic' changed to
'orthorhombic' according to
/home/saulius/struct/CIF-dictionaries/cif_core.dic dictionary named
'cif_core.dic' version 2.4.2 from 2011-04-26.

Automatic conversion script
Id: cif_fix_values 1891 2012-01-12 08:04:46Z andrius 
;
_cod_original_sg_symbol_Hall 'P 2ac 2ab   '
_cod_original_sg_symbol_H-M 'P 21 21 21  '
_cod_database_code 4509234

loop_
_symmetry_equiv_pos_as_xyz
'x, y, z'
'-x+1/2, -y, z+1/2'
'-x, y+1/2, -z+1/2'
'x+1/2, -y+1/2, -z'

loop_
_atom_site_label
_atom_site_type_symbol
_atom_site_fract_x
_atom_site_fract_y
_atom_site_fract_z
_atom_site_U_iso_or_equiv
_atom_site_adp_type
_atom_site_occupancy
_atom_site_symmetry_multiplicity
_atom_site_calc_flag
_atom_site_refinement_flags
Ti1 Ti 0.25153(4) 0.00597(3) 0.57823(3) 0.03582(14) Uani 1 1 d .
Cl1 Cl 0.14607(7) 0.10487(6) 0.45340(6) 0.0650(2) Uani 1 1 d .
Cl2 Cl 0.36491(7) -0.08914(6) 0.45502(6) 0.0655(2) Uani 1 1 d .
C1 C 0.3122(2) 0.18082(19) 0.6413(2) 0.0429(6) Uani 1 1 d .
C2 C 0.3147(2) 0.10703(19) 0.7203(2) 0.0438(6) Uani 1 1 d .
H2 H 0.2636 0.1079 0.7773 0.053 Uiso 1 1 calc R
C3 C 0.4064(3) 0.0320(2) 0.6995(2) 0.0513(7) Uani 1 1 d .
H3 H 0.4263 -0.0250 0.7398 0.062 Uiso 1 1 calc R
C4 C 0.4621(2) 0.0584(2) 0.6076(3) 0.0600(8) Uani 1 1 d .
H4 H 0.5273 0.0230 0.5764 0.072 Uiso 1 1 calc R
C5 C 0.4023(2) 0.1478(2) 0.5704(2) 0.0540(7) Uani 1 1 d .
H5 H 0.4194 0.1801 0.5089 0.065 Uiso 1 1 calc R
C6 C 0.2434(3) 0.2836(2) 0.6441(2) 0.0582(7) Uani 1 1 d .
C7 C 0.3079(4) 0.3482(2) 0.7267(4) 0.1030(15) Uani 1 1 d .
H7A H 0.3043 0.3116 0.7900 0.155 Uiso 1 1 calc R
H7B H 0.2662 0.4139 0.7335 0.155 Uiso 1 1 calc R
H7C H 0.3934 0.3596 0.7083 0.155 Uiso 1 1 calc R
C8 C 0.2521(3) 0.3422(2) 0.5437(3) 0.0920(11) Uani 1 1 d .
H8A H 0.3382 0.3504 0.5253 0.138 Uiso 1 1 calc R
H8B H 0.2141 0.4093 0.5508 0.138 Uiso 1 1 calc R
H8C H 0.2096 0.3036 0.4919 0.138 Uiso 1 1 calc R
C9 C 0.1062(3) 0.2684(3) 0.6740(2) 0.0723(10) Uani 1 1 d .
H9A H 0.0663 0.2235 0.6257 0.108 Uiso 1 1 calc R
H9B H 0.0648 0.3346 0.6747 0.108 Uiso 1 1 calc R
H9C H 0.1018 0.2377 0.7402 0.108 Uiso 1 1 calc R
C10 C 0.1879(2) -0.16977(19) 0.6354(2) 0.0427(6) Uani 1 1 d .
C11 C 0.1776(2) -0.09760(19) 0.7150(2) 0.0428(6) Uani 1 1 d .
H11 H 0.2236 -0.0993 0.7748 0.051 Uiso 1 1 calc R
C12 C 0.0878(2) -0.0229(2) 0.6907(2) 0.0488(7) Uani 1 1 d .
H12 H 0.0644 0.0334 0.7306 0.059 Uiso 1 1 calc R
C13 C 0.0400(2) -0.0483(2) 0.5956(3) 0.0606(8) Uani 1 1 d .
H13 H -0.0231 -0.0130 0.5616 0.073 Uiso 1 1 calc R
C14 C 0.1034(2) -0.1363(2) 0.5604(2) 0.0566(8) Uani 1 1 d .
H14 H 0.0917 -0.1676 0.4976 0.068 Uiso 1 1 calc R
C15 C 0.2580(3) -0.2718(2) 0.6406(2) 0.0575(7) Uani 1 1 d .
C16 C 0.3934(3) -0.2567(2) 0.6745(2) 0.0682(9) Uani 1 1 d .
H16A H 0.4353 -0.2116 0.6275 0.102 Uiso 1 1 calc R
H16B H 0.4349 -0.3228 0.6762 0.102 Uiso 1 1 calc R
H16C H 0.3948 -0.2261 0.7408 0.102 Uiso 1 1 calc R
C17 C 0.2544(3) -0.3300(2) 0.5394(3) 0.0881(11) Uani 1 1 d .
H17A H 0.1693 -0.3403 0.5192 0.132 Uiso 1 1 calc R
H17B H 0.2947 -0.3962 0.5468 0.132 Uiso 1 1 calc R
H17C H 0.2971 -0.2899 0.4887 0.132 Uiso 1 1 calc R
C18 C 0.1900(4) -0.3379(2) 0.7204(3) 0.0978(14) Uani 1 1 d .
H18A H 0.1871 -0.3008 0.7835 0.147 Uiso 1 1 calc R
H18B H 0.2337 -0.4023 0.7298 0.147 Uiso 1 1 calc R
H18C H 0.1065 -0.3519 0.6978 0.147 Uiso 1 1 calc R

loop_
_atom_site_aniso_label
_atom_site_aniso_U_11
_atom_site_aniso_U_22
_atom_site_aniso_U_33
_atom_site_aniso_U_23
_atom_site_aniso_U_13
_atom_site_aniso_U_12
Ti1 0.0328(2) 0.0469(2) 0.0277(2) 0.00010(17) -0.0005(2) 0.0035(2)
Cl1 0.0730(5) 0.0840(5) 0.0381(4) 0.0087(4) -0.0120(4) 0.0210(4)
Cl2 0.0696(5) 0.0880(5) 0.0390(4) -0.0081(4) 0.0124(4) 0.0209(4)
C1 0.0329(13) 0.0411(13) 0.0548(17) 0.0059(12) -0.0040(13) -0.0067(11)
C2 0.0481(15) 0.0486(15) 0.0348(15) -0.0011(12) -0.0083(13) -0.0110(13)
C3 0.0468(17) 0.0451(16) 0.062(2) 0.0052(13) -0.0244(14) -0.0027(14)
C4 0.0299(14) 0.0623(18) 0.088(2) 0.0010(17) -0.0012(15) 0.0016(13)
C5 0.0425(14) 0.0568(16) 0.063(2) 0.0138(14) 0.0124(15) -0.0083(12)
C6 0.0489(16) 0.0455(14) 0.080(2) 0.0029(13) -0.0123(18) 0.0051(15)
C7 0.097(3) 0.0513(19) 0.160(4) -0.025(2) -0.055(3) 0.011(2)
C8 0.088(2) 0.0580(18) 0.130(3) 0.036(2) -0.011(3) 0.0040(19)
C9 0.0528(19) 0.070(2) 0.094(3) -0.0139(18) 0.0023(19) 0.0147(17)
C10 0.0328(14) 0.0417(13) 0.0534(17) -0.0047(12) 0.0025(13) -0.0045(11)
C11 0.0433(15) 0.0472(15) 0.0380(15) 0.0005(12) 0.0090(12) -0.0107(12)
C12 0.0364(15) 0.0439(15) 0.066(2) -0.0073(13) 0.0204(14) -0.0024(12)
C13 0.0280(13) 0.0613(18) 0.092(3) -0.0009(17) -0.0076(15) 0.0012(12)
C14 0.0461(15) 0.0600(17) 0.064(2) -0.0186(15) -0.0169(16) -0.0054(13)
C15 0.0494(16) 0.0443(14) 0.079(2) -0.0038(13) 0.0104(18) 0.0100(14)
C16 0.0534(19) 0.070(2) 0.082(2) 0.0066(17) -0.0031(17) 0.0178(16)
C17 0.084(2) 0.0584(17) 0.122(3) -0.0370(19) 0.006(3) 0.0074(19)
C18 0.095(3) 0.0475(18) 0.151(4) 0.027(2) 0.048(3) 0.0105(19)

loop_
_atom_type_symbol
_atom_type_description
_atom_type_scat_dispersion_real
_atom_type_scat_dispersion_imag
_atom_type_scat_source
C C 0.0181 0.0091 'International Tables Vol C Tables 4.2.6.8 and 6.1.1.4'
H H 0.0000 0.0000 'International Tables Vol C Tables 4.2.6.8 and 6.1.1.4'
Cl Cl 0.3639 0.7018 'International Tables Vol C Tables 4.2.6.8 and 6.1.1.4'
Ti Ti 0.2191 1.8069 'International Tables Vol C Tables 4.2.6.8 and 6.1.1.4'

loop_
_geom_angle_atom_site_label_1
_geom_angle_atom_site_label_2
_geom_angle_atom_site_label_3
_geom_angle
_geom_angle_publ_flag
C12 Ti1 C3 97.04(11) yes
C12 Ti1 Cl1 99.73(8) yes
C3 Ti1 Cl1 137.78(7) yes
C12 Ti1 Cl2 137.84(7) yes
C3 Ti1 Cl2 100.35(8) yes
Cl1 Ti1 Cl2 92.60(3) yes
C12 Ti1 C11 34.54(9) yes
C3 Ti1 C11 78.28(10) yes
Cl1 Ti1 C11 132.02(7) yes
Cl2 Ti1 C11 113.68(7) yes
C12 Ti1 C2 78.45(10) yes
C3 Ti1 C2 34.70(9) yes
Cl1 Ti1 C2 112.95(7) yes
Cl2 Ti1 C2 132.57(7) yes
C11 Ti1 C2 78.66(10) yes
C12 Ti1 C13 34.38(10) yes
C3 Ti1 C13 130.83(11) yes
Cl1 Ti1 C13 76.72(8) yes
Cl2 Ti1 C13 113.74(8) yes
C11 Ti1 C13 56.36(10) yes
C2 Ti1 C13 110.78(10) yes
C12 Ti1 C4 130.88(11) yes
C3 Ti1 C4 34.34(10) yes
Cl1 Ti1 C4 114.36(8) yes
Cl2 Ti1 C4 76.84(8) yes
C11 Ti1 C4 110.48(10) yes
C2 Ti1 C4 56.55(10) yes
C13 Ti1 C4 165.12(13) yes
C12 Ti1 C14 56.62(9) yes
C3 Ti1 C14 129.71(10) yes
Cl1 Ti1 C14 91.47(7) yes
Cl2 Ti1 C14 83.11(7) yes
C11 Ti1 C14 55.58(10) yes
C2 Ti1 C14 132.25(10) yes
C13 Ti1 C14 33.76(9) yes
C4 Ti1 C14 147.63(10) yes
C12 Ti1 C5 130.21(10) yes
C3 Ti1 C5 56.62(10) yes
Cl1 Ti1 C5 83.38(7) yes
Cl2 Ti1 C5 91.01(7) yes
C11 Ti1 C5 132.20(10) yes
C2 Ti1 C5 55.68(9) yes
C13 Ti1 C5 148.56(10) yes
C4 Ti1 C5 33.85(9) yes
C14 Ti1 C5 172.02(12) yes
C12 Ti1 C10 56.85(8) yes
C3 Ti1 C10 96.78(9) yes
Cl1 Ti1 C10 124.77(7) yes
Cl2 Ti1 C10 83.04(6) yes
C11 Ti1 C10 33.55(8) yes
C2 Ti1 C10 109.69(8) yes
C13 Ti1 C10 56.06(9) yes
C4 Ti1 C10 117.92(10) yes
C14 Ti1 C10 33.30(9) yes
C5 Ti1 C10 151.33(9) yes
C12 Ti1 C1 97.38(9) yes
C3 Ti1 C1 56.88(9) yes
Cl1 Ti1 C1 82.61(6) yes
Cl2 Ti1 C1 124.25(7) yes
C11 Ti1 C1 109.90(8) yes
C2 Ti1 C1 33.61(8) yes
C13 Ti1 C1 118.81(10) yes
C4 Ti1 C1 56.12(9) yes
C14 Ti1 C1 152.09(9) yes
C5 Ti1 C1 33.24(9) yes
C10 Ti1 C1 142.72(10) yes
C5 C1 C2 106.0(2) ?
C5 C1 C6 127.8(2) ?
C2 C1 C6 125.4(3) ?
C5 C1 Ti1 71.62(15) ?
C2 C1 Ti1 69.09(14) ?
C6 C1 Ti1 132.12(17) ?
C3 C2 C1 109.3(2) ?
C3 C2 Ti1 70.70(15) ?
C1 C2 Ti1 77.30(15) ?
C3 C2 H2 125.3 ?
C1 C2 H2 125.3 ?
Ti1 C2 H2 118.4 ?
C4 C3 C2 107.6(2) ?
C4 C3 Ti1 75.08(16) ?
C2 C3 Ti1 74.60(15) ?
C4 C3 H3 126.2 ?
C2 C3 H3 126.2 ?
Ti1 C3 H3 116.3 ?
C3 C4 C5 107.9(3) ?
C3 C4 Ti1 70.58(15) ?
C5 C4 Ti1 75.15(15) ?
C3 C4 H4 126.0 ?
C5 C4 H4 126.0 ?
Ti1 C4 H4 120.0 ?
C4 C5 C1 109.1(3) ?
C4 C5 Ti1 71.00(15) ?
C1 C5 Ti1 75.14(14) ?
C4 C5 H5 125.5 ?
C1 C5 H5 125.5 ?
Ti1 C5 H5 120.1 ?
C1 C6 C8 112.3(3) ?
C1 C6 C9 111.2(2) ?
C8 C6 C9 110.2(3) ?
C1 C6 C7 105.7(2) ?
C8 C6 C7 108.7(3) ?
C9 C6 C7 108.6(3) ?
C6 C7 H7A 109.5 ?
C6 C7 H7B 109.5 ?
H7A C7 H7B 109.5 ?
C6 C7 H7C 109.5 ?
H7A C7 H7C 109.5 ?
H7B C7 H7C 109.5 ?
C6 C8 H8A 109.5 ?
C6 C8 H8B 109.5 ?
H8A C8 H8B 109.5 ?
C6 C8 H8C 109.5 ?
H8A C8 H8C 109.5 ?
H8B C8 H8C 109.5 ?
C6 C9 H9A 109.5 ?
C6 C9 H9B 109.5 ?
H9A C9 H9B 109.5 ?
C6 C9 H9C 109.5 ?
H9A C9 H9C 109.5 ?
H9B C9 H9C 109.5 ?
C11 C10 C14 105.8(2) ?
C11 C10 C15 125.3(3) ?
C14 C10 C15 128.0(2) ?
C11 C10 Ti1 69.28(14) ?
C14 C10 Ti1 71.59(15) ?
C15 C10 Ti1 131.90(18) ?
C12 C11 C10 109.7(2) ?
C12 C11 Ti1 70.72(15) ?
C10 C11 Ti1 77.17(15) ?
C12 C11 H11 125.2 ?
C10 C11 H11 125.2 ?
Ti1 C11 H11 118.7 ?
C13 C12 C11 107.4(2) ?
C13 C12 Ti1 75.03(15) ?
C11 C12 Ti1 74.75(15) ?
C13 C12 H12 126.3 ?
C11 C12 H12 126.3 ?
Ti1 C12 H12 116.1 ?
C12 C13 C14 108.0(3) ?
C12 C13 Ti1 70.59(15) ?
C14 C13 Ti1 75.11(15) ?
C12 C13 H13 126.0 ?
C14 C13 H13 126.0 ?
Ti1 C13 H13 120.1 ?
C13 C14 C10 109.0(3) ?
C13 C14 Ti1 71.13(14) ?
C10 C14 Ti1 75.11(14) ?
C13 C14 H14 125.5 ?
C10 C14 H14 125.5 ?
Ti1 C14 H14 120.0 ?
C10 C15 C16 111.9(2) ?
C10 C15 C17 111.8(3) ?
C16 C15 C17 109.9(3) ?
C10 C15 C18 106.0(2) ?
C16 C15 C18 108.7(3) ?
C17 C15 C18 108.4(3) ?
C15 C16 H16A 109.5 ?
C15 C16 H16B 109.5 ?
H16A C16 H16B 109.5 ?
C15 C16 H16C 109.5 ?
H16A C16 H16C 109.5 ?
H16B C16 H16C 109.5 ?
C15 C17 H17A 109.5 ?
C15 C17 H17B 109.5 ?
H17A C17 H17B 109.5 ?
C15 C17 H17C 109.5 ?
H17A C17 H17C 109.5 ?
H17B C17 H17C 109.5 ?
C15 C18 H18A 109.5 ?
C15 C18 H18B 109.5 ?
H18A C18 H18B 109.5 ?
C15 C18 H18C 109.5 ?
H18A C18 H18C 109.5 ?
H18B C18 H18C 109.5 ?

loop_
_geom_bond_atom_site_label_1
_geom_bond_atom_site_label_2
_geom_bond_distance
_geom_bond_publ_flag
Ti1 C12 2.327(3) yes
Ti1 C3 2.329(3) yes
Ti1 Cl1 2.3679(8) yes
Ti1 Cl2 2.3696(8) yes
Ti1 C11 2.378(3) yes
Ti1 C2 2.379(3) yes
Ti1 C13 2.383(3) yes
Ti1 C4 2.386(3) yes
Ti1 C14 2.434(3) yes
Ti1 C5 2.440(2) yes
Ti1 C10 2.479(2) yes
Ti1 C1 2.485(2) yes
C1 C5 1.409(4) ?
C1 C2 1.410(3) ?
C1 C6 1.515(4) ?
C2 C3 1.405(4) ?
C2 H2 0.9300 ?
C3 C4 1.393(4) ?
C3 H3 0.9300 ?
C4 C5 1.406(4) ?
C4 H4 0.9300 ?
C5 H5 0.9300 ?
C6 C8 1.526(4) ?
C6 C9 1.534(4) ?
C6 C7 1.535(5) ?
C7 H7A 0.9600 ?
C7 H7B 0.9600 ?
C7 H7C 0.9600 ?
C8 H8A 0.9600 ?
C8 H8B 0.9600 ?
C8 H8C 0.9600 ?
C9 H9A 0.9600 ?
C9 H9B 0.9600 ?
C9 H9C 0.9600 ?
C10 C11 1.405(3) ?
C10 C14 1.408(4) ?
C10 C15 1.515(4) ?
C11 C12 1.398(4) ?
C11 H11 0.9300 ?
C12 C13 1.393(4) ?
C12 H12 0.9300 ?
C13 C14 1.400(4) ?
C13 H13 0.9300 ?
C14 H14 0.9300 ?
C15 C16 1.530(4) ?
C15 C17 1.531(4) ?
C15 C18 1.537(4) ?
C16 H16A 0.9600 ?
C16 H16B 0.9600 ?
C16 H16C 0.9600 ?
C17 H17A 0.9600 ?
C17 H17B 0.9600 ?
C17 H17C 0.9600 ?
C18 H18A 0.9600 ?
C18 H18B 0.9600 ?
C18 H18C 0.9600 ?

loop_
_geom_torsion_atom_site_label_1
_geom_torsion_atom_site_label_2
_geom_torsion_atom_site_label_3
_geom_torsion_atom_site_label_4
_geom_torsion
C12 Ti1 C1 C5 171.90(17)
C3 Ti1 C1 C5 78.28(17)
Cl1 Ti1 C1 C5 -89.18(16)
Cl2 Ti1 C1 C5 -1.07(18)
C11 Ti1 C1 C5 138.67(16)
C2 Ti1 C1 C5 115.9(2)
C13 Ti1 C1 C5 -159.57(17)
C4 Ti1 C1 C5 36.83(17)
C14 Ti1 C1 C5 -168.3(2)
C10 Ti1 C1 C5 129.65(17)
C12 Ti1 C1 C2 55.97(17)
C3 Ti1 C1 C2 -37.65(16)
Cl1 Ti1 C1 C2 154.88(16)
Cl2 Ti1 C1 C2 -117.00(15)
C11 Ti1 C1 C2 22.74(18)
C13 Ti1 C1 C2 84.49(18)
C4 Ti1 C1 C2 -79.10(18)
C14 Ti1 C1 C2 75.8(3)
C5 Ti1 C1 C2 -115.9(2)
C10 Ti1 C1 C2 13.7(2)
C12 Ti1 C1 C6 -63.4(3)
C3 Ti1 C1 C6 -157.0(3)
Cl1 Ti1 C1 C6 35.6(2)
Cl2 Ti1 C1 C6 123.7(2)
C11 Ti1 C1 C6 -96.6(3)
C2 Ti1 C1 C6 -119.3(3)
C13 Ti1 C1 C6 -34.8(3)
C4 Ti1 C1 C6 161.6(3)
C14 Ti1 C1 C6 -43.5(4)
C5 Ti1 C1 C6 124.7(3)
C10 Ti1 C1 C6 -105.6(3)
C5 C1 C2 C3 1.4(3)
C6 C1 C2 C3 -168.5(2)
Ti1 C1 C2 C3 64.01(17)
C5 C1 C2 Ti1 -62.58(18)
C6 C1 C2 Ti1 127.5(2)
C12 Ti1 C2 C3 120.99(18)
Cl1 Ti1 C2 C3 -143.23(15)
Cl2 Ti1 C2 C3 -26.11(19)
C11 Ti1 C2 C3 85.73(17)
C13 Ti1 C2 C3 132.86(17)
C4 Ti1 C2 C3 -38.33(16)
C14 Ti1 C2 C3 101.79(18)
C5 Ti1 C2 C3 -79.38(17)
C10 Ti1 C2 C3 72.75(17)
C1 Ti1 C2 C3 -116.0(2)
C12 Ti1 C2 C1 -122.98(17)
C3 Ti1 C2 C1 116.0(2)
Cl1 Ti1 C2 C1 -27.20(17)
Cl2 Ti1 C2 C1 89.92(16)
C11 Ti1 C2 C1 -158.24(18)
C13 Ti1 C2 C1 -111.12(17)
C4 Ti1 C2 C1 77.69(17)
C14 Ti1 C2 C1 -142.18(16)
C5 Ti1 C2 C1 36.65(15)
C10 Ti1 C2 C1 -171.22(15)
C1 C2 C3 C4 0.1(3)
Ti1 C2 C3 C4 68.44(19)
C1 C2 C3 Ti1 -68.30(18)
C12 Ti1 C3 C4 -171.24(17)
Cl1 Ti1 C3 C4 -58.3(2)
Cl2 Ti1 C3 C4 47.33(17)
C11 Ti1 C3 C4 159.60(18)
C2 Ti1 C3 C4 -113.4(2)
C13 Ti1 C3 C4 -178.35(15)
C14 Ti1 C3 C4 136.93(17)
C5 Ti1 C3 C4 -37.00(16)
C10 Ti1 C3 C4 131.46(17)
C1 Ti1 C3 C4 -77.00(18)
C12 Ti1 C3 C2 -57.80(17)
Cl1 Ti1 C3 C2 55.1(2)
Cl2 Ti1 C3 C2 160.77(15)
C11 Ti1 C3 C2 -86.96(17)
C13 Ti1 C3 C2 -64.92(19)
C4 Ti1 C3 C2 113.4(2)
C14 Ti1 C3 C2 -109.63(17)
C5 Ti1 C3 C2 76.44(16)
C10 Ti1 C3 C2 -115.10(16)
C1 Ti1 C3 C2 36.43(15)
C2 C3 C4 C5 -1.7(3)
Ti1 C3 C4 C5 66.4(2)
C2 C3 C4 Ti1 -68.11(18)
C12 Ti1 C4 C3 11.5(2)
Cl1 Ti1 C4 C3 141.11(15)
Cl2 Ti1 C4 C3 -132.03(17)
C11 Ti1 C4 C3 -21.36(19)
C2 Ti1 C4 C3 38.76(15)
C13 Ti1 C4 C3 4.9(4)
C14 Ti1 C4 C3 -78.8(3)
C5 Ti1 C4 C3 115.6(3)
C10 Ti1 C4 C3 -57.38(19)
C1 Ti1 C4 C3 79.41(18)
C12 Ti1 C4 C5 -104.0(2)
C3 Ti1 C4 C5 -115.6(3)
Cl1 Ti1 C4 C5 25.6(2)
Cl2 Ti1 C4 C5 112.42(19)
C11 Ti1 C4 C5 -136.92(18)
C2 Ti1 C4 C5 -76.80(19)
C13 Ti1 C4 C5 -110.7(4)
C14 Ti1 C4 C5 165.6(2)
C10 Ti1 C4 C5 -172.94(17)
C1 Ti1 C4 C5 -36.15(17)
C3 C4 C5 C1 2.6(3)
Ti1 C4 C5 C1 66.03(19)
C3 C4 C5 Ti1 -63.43(19)
C2 C1 C5 C4 -2.5(3)
C6 C1 C5 C4 167.1(2)
Ti1 C1 C5 C4 -63.4(2)
C2 C1 C5 Ti1 60.90(17)
C6 C1 C5 Ti1 -129.5(3)
C12 Ti1 C5 C4 106.1(2)
C3 Ti1 C5 C4 37.55(18)
Cl1 Ti1 C5 C4 -156.70(19)
Cl2 Ti1 C5 C4 -64.20(19)
C11 Ti1 C5 C4 59.7(2)
C2 Ti1 C5 C4 79.6(2)
C13 Ti1 C5 C4 152.6(2)
C14 Ti1 C5 C4 -106.6(6)
C10 Ti1 C5 C4 13.1(3)
C1 Ti1 C5 C4 116.7(3)
C12 Ti1 C5 C1 -10.5(2)
C3 Ti1 C5 C1 -79.14(17)
Cl1 Ti1 C5 C1 86.61(15)
Cl2 Ti1 C5 C1 179.11(15)
C11 Ti1 C5 C1 -56.95(19)
C2 Ti1 C5 C1 -37.07(15)
C13 Ti1 C5 C1 35.9(3)
C4 Ti1 C5 C1 -116.7(3)
C14 Ti1 C5 C1 136.7(5)
C10 Ti1 C5 C1 -103.6(2)
C5 C1 C6 C8 16.3(4)
C2 C1 C6 C8 -176.1(3)
Ti1 C1 C6 C8 -83.1(3)
C5 C1 C6 C9 140.2(3)
C2 C1 C6 C9 -52.1(4)
Ti1 C1 C6 C9 40.9(4)
C5 C1 C6 C7 -102.1(4)
C2 C1 C6 C7 65.5(4)
Ti1 C1 C6 C7 158.5(3)
C12 Ti1 C10 C11 -37.32(16)
C3 Ti1 C10 C11 56.68(17)
Cl1 Ti1 C10 C11 -115.33(15)
Cl2 Ti1 C10 C11 156.34(16)
C2 Ti1 C10 C11 23.48(19)
C13 Ti1 C10 C11 -78.85(18)
C4 Ti1 C10 C11 85.26(18)
C14 Ti1 C10 C11 -115.6(2)
C5 Ti1 C10 C11 77.1(3)
C1 Ti1 C10 C11 15.5(2)
C12 Ti1 C10 C14 78.32(17)
C3 Ti1 C10 C14 172.32(17)
Cl1 Ti1 C10 C14 0.31(18)
Cl2 Ti1 C10 C14 -88.02(16)
C11 Ti1 C10 C14 115.6(2)
C2 Ti1 C10 C14 139.12(16)
C13 Ti1 C10 C14 36.79(17)
C4 Ti1 C10 C14 -159.10(17)
C5 Ti1 C10 C14 -167.3(2)
C1 Ti1 C10 C14 131.10(18)
C12 Ti1 C10 C15 -156.7(3)
C3 Ti1 C10 C15 -62.7(3)
Cl1 Ti1 C10 C15 125.3(2)
Cl2 Ti1 C10 C15 37.0(2)
C11 Ti1 C10 C15 -119.4(3)
C2 Ti1 C10 C15 -95.9(3)
C13 Ti1 C10 C15 161.8(3)
C4 Ti1 C10 C15 -34.1(3)
C14 Ti1 C10 C15 125.0(3)
C5 Ti1 C10 C15 -42.3(3)
C1 Ti1 C10 C15 -103.9(3)
C14 C10 C11 C12 1.1(3)
C15 C10 C11 C12 -168.8(2)
Ti1 C10 C11 C12 63.82(17)
C14 C10 C11 Ti1 -62.74(19)
C15 C10 C11 Ti1 127.4(2)
C3 Ti1 C11 C12 121.48(17)
Cl1 Ti1 C11 C12 -24.74(19)
Cl2 Ti1 C11 C12 -142.24(14)
C2 Ti1 C11 C12 86.04(17)
C13 Ti1 C11 C12 -38.58(15)
C4 Ti1 C11 C12 133.59(16)
C14 Ti1 C11 C12 -79.59(17)
C5 Ti1 C11 C12 102.69(18)
C10 Ti1 C11 C12 -116.5(2)
C1 Ti1 C11 C12 73.43(17)
C12 Ti1 C11 C10 116.5(2)
C3 Ti1 C11 C10 -122.07(17)
Cl1 Ti1 C11 C10 91.72(16)
Cl2 Ti1 C11 C10 -25.79(17)
C2 Ti1 C11 C10 -157.50(18)
C13 Ti1 C11 C10 77.88(17)
C4 Ti1 C11 C10 -109.95(17)
C14 Ti1 C11 C10 36.87(15)
C5 Ti1 C11 C10 -140.86(16)
C1 Ti1 C11 C10 -170.11(15)
C10 C11 C12 C13 0.6(3)
Ti1 C11 C12 C13 68.54(18)
C10 C11 C12 Ti1 -67.97(18)
C3 Ti1 C12 C13 -170.45(17)
Cl1 Ti1 C12 C13 48.46(16)
Cl2 Ti1 C12 C13 -56.5(2)
C11 Ti1 C12 C13 -113.2(2)
C2 Ti1 C12 C13 160.10(17)
C4 Ti1 C12 C13 -176.97(14)
C14 Ti1 C12 C13 -36.85(16)
C5 Ti1 C12 C13 137.98(17)
C10 Ti1 C12 C13 -76.93(17)
C1 Ti1 C12 C13 132.18(16)
C3 Ti1 C12 C11 -57.29(17)
Cl1 Ti1 C12 C11 161.62(14)
Cl2 Ti1 C12 C11 56.7(2)
C2 Ti1 C12 C11 -86.74(17)
C13 Ti1 C12 C11 113.2(2)
C4 Ti1 C12 C11 -63.8(2)
C14 Ti1 C12 C11 76.31(16)
C5 Ti1 C12 C11 -108.86(17)
C10 Ti1 C12 C11 36.23(15)
C1 Ti1 C12 C11 -114.66(15)
C11 C12 C13 C14 -2.0(3)
Ti1 C12 C13 C14 66.3(2)
C11 C12 C13 Ti1 -68.35(17)
C3 Ti1 C13 C12 12.6(2)
Cl1 Ti1 C13 C12 -130.72(16)
Cl2 Ti1 C13 C12 142.31(14)
C11 Ti1 C13 C12 38.76(15)
C2 Ti1 C13 C12 -20.90(18)
C4 Ti1 C13 C12 8.9(4)
C14 Ti1 C13 C12 115.7(3)
C5 Ti1 C13 C12 -78.5(3)
C10 Ti1 C13 C12 79.41(17)
C1 Ti1 C13 C12 -57.01(18)
C12 Ti1 C13 C14 -115.7(3)
C3 Ti1 C13 C14 -103.1(2)
Cl1 Ti1 C13 C14 113.60(19)
Cl2 Ti1 C13 C14 26.6(2)
C11 Ti1 C13 C14 -76.92(19)
C2 Ti1 C13 C14 -136.59(18)
C4 Ti1 C13 C14 -106.7(4)
C5 Ti1 C13 C14 165.8(2)
C10 Ti1 C13 C14 -36.28(17)
C1 Ti1 C13 C14 -172.69(17)
C12 C13 C14 C10 2.7(3)
Ti1 C13 C14 C10 66.1(2)
C12 C13 C14 Ti1 -63.37(19)
C11 C10 C14 C13 -2.3(3)
C15 C10 C14 C13 167.2(3)
Ti1 C10 C14 C13 -63.5(2)
C11 C10 C14 Ti1 61.20(17)
C15 C10 C14 Ti1 -129.3(3)
C12 Ti1 C14 C13 37.54(18)
C3 Ti1 C14 C13 106.7(2)
Cl1 Ti1 C14 C13 -63.15(19)
Cl2 Ti1 C14 C13 -155.6(2)
C11 Ti1 C14 C13 79.4(2)
C2 Ti1 C14 C13 60.2(2)
C4 Ti1 C14 C13 152.7(2)
C5 Ti1 C14 C13 -112.8(6)
C10 Ti1 C14 C13 116.6(3)
C1 Ti1 C14 C13 13.8(3)
C12 Ti1 C14 C10 -79.05(17)
C3 Ti1 C14 C10 -9.9(2)
Cl1 Ti1 C14 C10 -179.74(15)
Cl2 Ti1 C14 C10 87.81(15)
C11 Ti1 C14 C10 -37.16(15)
C2 Ti1 C14 C10 -56.36(19)
C13 Ti1 C14 C10 -116.6(3)
C4 Ti1 C14 C10 36.1(3)
C5 Ti1 C14 C10 130.6(5)
C1 Ti1 C14 C10 -102.8(2)
C11 C10 C15 C16 -54.1(4)
C14 C10 C15 C16 138.3(3)
Ti1 C10 C15 C16 38.9(4)
C11 C10 C15 C17 -177.9(3)
C14 C10 C15 C17 14.5(4)
Ti1 C10 C15 C17 -84.9(3)
C11 C10 C15 C18 64.2(4)
C14 C10 C15 C18 -103.4(4)
Ti1 C10 C15 C18 157.2(3)
